data_7023923
loop_
_publ_author_name
'Zhou, Li'
'Wang, Chenggang'
'Zheng, Xiaofang'
'Tian, Zhengfang'
'Wen, Lili'
'Qu, Hua'
'Li, Dongfeng'

_publ_section_title
;
 New metal-organic frameworks based on 2,5-thiophenedicarboxylate and
 pyridine- or imidazole-based spacers: syntheses, topological structures,
 and properties.
;
_journal_issue 46
_journal_name_full 'Dalton transactions (Cambridge, England : 2003)'
_journal_page_first 16375
_journal_page_last 16386
_journal_paper_doi 10.1039/c3dt51905h
_journal_volume 42
_journal_year 2013
_chemical_formula_sum 'C91 H72 N16 O19.25 S3 Zn4'
_chemical_formula_weight 2055.42
_chemical_name_systematic
; 
 ? 
;
_space_group_IT_number 7
_symmetry_cell_setting monoclinic
_symmetry_space_group_name_Hall 'P -2yc'
_symmetry_space_group_name_H-M 'P 1 c 1'
_atom_sites_solution_hydrogens geom
_atom_sites_solution_primary direct
_atom_sites_solution_secondary difmap
_audit_creation_method SHELXL-97
_cell_angle_alpha 90.00
_cell_angle_beta 103.164(2)
_cell_angle_gamma 90.00
_cell_formula_units_Z 2
_cell_length_a 22.559(2)
_cell_length_b 9.9836(10)
_cell_length_c 20.465(2)
_cell_measurement_reflns_used 7747
_cell_measurement_temperature 296(2)
_cell_measurement_theta_max 23.5
_cell_measurement_theta_min 2.2
_cell_volume 4488.0(7)
_computing_cell_refinement SMART
_computing_data_collection 'SMART (Bruker, 2000)'
_computing_data_reduction 'SAINT (Bruker, 2000)'
_computing_molecular_graphics SHELXTL
_computing_publication_material SHELXTL
_computing_structure_refinement SHELXTL
_computing_structure_solution 'SHELXTL (Bruker, 2000)'
_diffrn_ambient_temperature 296(2)
_diffrn_measured_fraction_theta_full 0.996
_diffrn_measured_fraction_theta_max 0.996
_diffrn_measurement_device_type 'Bruker APEX CCD'
_diffrn_radiation_monochromator graphite
_diffrn_radiation_source 'fine-focus sealed tube'
_diffrn_radiation_type MoK\a
_diffrn_radiation_wavelength 0.71073
_diffrn_reflns_av_R_equivalents 0.0456
_diffrn_reflns_av_unetI/netI 0.0623
_diffrn_reflns_limit_h_max 27
_diffrn_reflns_limit_h_min -27
_diffrn_reflns_limit_k_max 12
_diffrn_reflns_limit_k_min -12
_diffrn_reflns_limit_l_max 25
_diffrn_reflns_limit_l_min -25
_diffrn_reflns_number 33248
_diffrn_reflns_theta_full 26.02
_diffrn_reflns_theta_max 26.02
_diffrn_reflns_theta_min 1.85
_exptl_absorpt_coefficient_mu 1.206
_exptl_absorpt_correction_T_max 0.886
_exptl_absorpt_correction_T_min 0.865
_exptl_absorpt_correction_type multi-scan
_exptl_absorpt_process_details 'SADABS; Bruker, 2000'
_exptl_crystal_colour colorless
_exptl_crystal_density_diffrn 1.521
_exptl_crystal_density_method 'not measured'
_exptl_crystal_description block
_exptl_crystal_F_000 2104
_exptl_crystal_size_max 0.12
_exptl_crystal_size_mid 0.10
_exptl_crystal_size_min 0.10
_refine_diff_density_max 0.724
_refine_diff_density_min -0.337
_refine_diff_density_rms 0.077
_refine_ls_abs_structure_details 'Flack H D (1983), Acta Cryst. A39, 876-881'
_refine_ls_abs_structure_Flack 0.373(9)
_refine_ls_extinction_method none
_refine_ls_goodness_of_fit_ref 1.007
_refine_ls_hydrogen_treatment mixed
_refine_ls_matrix_type full
_refine_ls_number_parameters 1243
_refine_ls_number_reflns 15523
_refine_ls_number_restraints 105
_refine_ls_restrained_S_all 1.009
_refine_ls_R_factor_all 0.0653
_refine_ls_R_factor_gt 0.0455
_refine_ls_shift/su_max 0.004
_refine_ls_shift/su_mean 0.000
_refine_ls_structure_factor_coef Fsqd
_refine_ls_weighting_details 'calc w=1/[\s^2^(Fo^2^)+(0.0732P)^2^+0.0000P] where P=(Fo^2^+2Fc^2^)/3'
_refine_ls_weighting_scheme calc
_refine_ls_wR_factor_gt 0.1114
_refine_ls_wR_factor_ref 0.1227
_reflns_number_gt 12348
_reflns_number_total 15523
_reflns_threshold_expression >2sigma(I)
_cod_data_source_file c3dt51905h.txt
_cod_data_source_block 5
_cod_depositor_comments
;
The following automatic conversions were performed:

'_symmetry_cell_setting' value 'Monoclinic' changed to 'monoclinic'
according to /home/saulius/struct/CIF-dictionaries/cif_core.dic
dictionary named 'cif_core.dic' version 2.4.2 from 2011-04-26.

Automatic conversion script
Id: cif_fix_values 1891 2012-01-12 08:04:46Z andrius 
;
_cod_original_cell_volume 4488.0(8)
_cod_original_sg_symbol_H-M Pc
_cod_database_code 7023923

loop_
_symmetry_equiv_pos_as_xyz
'x, y, z'
'x, -y, z+1/2'

loop_
_atom_site_label
_atom_site_type_symbol
_atom_site_fract_x
_atom_site_fract_y
_atom_site_fract_z
_atom_site_U_iso_or_equiv
_atom_site_adp_type
_atom_site_occupancy
_atom_site_symmetry_multiplicity
_atom_site_calc_flag
_atom_site_refinement_flags
_atom_site_disorder_assembly
_atom_site_disorder_group
Zn1 Zn 0.61897(3) 0.29333(6) 0.74502(3) 0.03640(14) Uani 1 1 d . A .
Zn2 Zn 0.78868(3) 1.15712(6) 1.56495(3) 0.03734(15) Uani 1 1 d . . .
Zn3 Zn 0.19709(3) 0.75756(7) 0.89843(3) 0.04213(16) Uani 1 1 d . . .
Zn4 Zn 0.21464(3) 0.41001(7) 0.93628(3) 0.04355(17) Uani 1 1 d . . .
S1 S 0.71985(8) 0.76186(18) 0.66422(10) 0.0627(4) Uani 1 1 d . . .
S2 S 0.45325(7) 0.37748(16) 0.90373(8) 0.0491(4) Uani 1 1 d . . .
S3 S -0.04373(7) 0.84008(17) 0.90624(10) 0.0581(4) Uani 1 1 d . . .
O1 O 0.5373(2) 0.2959(4) 0.7616(2) 0.0554(11) Uani 1 1 d . . .
O2 O 0.5741(2) 0.3534(5) 0.8674(2) 0.0629(12) Uani 1 1 d . . .
O3 O 0.3525(2) 0.4359(6) 0.9725(2) 0.0729(14) Uani 1 1 d . . .
O4 O 0.2774(2) 0.3849(5) 0.8857(2) 0.0601(12) Uani 1 1 d . . .
O5 O 0.6246(2) 0.4668(5) 0.7059(3) 0.0813(16) Uani 1 1 d . . .
O6 O 0.6986(3) 0.5773(5) 0.7721(3) 0.0774(14) Uani 1 1 d . . .
O7 O 0.7658(2) 0.9839(4) 0.5953(2) 0.0578(11) Uani 1 1 d . . .
O8 O 0.7141(3) 0.9270(5) 0.4913(3) 0.0836(16) Uani 1 1 d . . .
O9 O 0.2035(2) 0.5962(4) 0.95147(19) 0.0561(11) Uani 1 1 d . . .
O10 O 0.1317(2) 0.8605(5) 0.9217(3) 0.0735(15) Uani 1 1 d . . .
O11 O 0.0552(3) 0.7985(10) 0.8372(4) 0.147(4) Uani 1 1 d . . .
O12 O -0.1291(2) 0.8642(5) 1.0497(2) 0.0628(12) Uani 1 1 d . . .
O13 O -0.1648(2) 0.8533(6) 0.9405(3) 0.0716(14) Uani 1 1 d . . .
N1 N 0.6046(2) 0.1845(5) 0.6595(2) 0.0434(11) Uani 1 1 d D . .
N2 N 0.5561(2) 0.1338(5) 0.5572(2) 0.0443(12) Uani 1 1 d D . .
N3 N 0.2711(2) 0.2008(5) 0.1129(2) 0.0428(11) Uani 1 1 d . A .
N4 N 0.2281(2) 0.2867(5) 0.0149(2) 0.0470(12) Uani 1 1 d . . .
N5 N 0.6904(2) 0.2271(5) 0.8113(2) 0.0443(11) Uani 1 1 d . . .
N6 N 0.7684(2) 0.2463(4) 0.8959(2) 0.0383(10) Uani 1 1 d . . .
N7 N 1.0615(2) 0.6370(5) 1.2838(2) 0.0427(11) Uani 1 1 d . A .
N8 N 1.1396(2) 0.6536(5) 1.3711(2) 0.0483(12) Uani 1 1 d . . .
N9 N 0.1869(2) 0.7047(5) 0.8021(2) 0.0450(12) Uani 1 1 d . . .
N10 N 0.1472(2) 0.6583(5) 0.6960(2) 0.0408(11) Uani 1 1 d . . .
N11 N -0.1437(2) 0.6737(5) 0.2519(2) 0.0425(11) Uani 1 1 d . . .
N12 N -0.1917(2) 0.7346(5) 0.1509(2) 0.0424(11) Uani 1 1 d . . .
N13 N 0.26870(19) 0.8785(5) 0.9302(2) 0.0417(11) Uani 1 1 d . . .
N14 N 0.34411(19) 0.9868(4) 0.99536(19) 0.0367(10) Uani 1 1 d . . .
N15 N 0.64636(19) 1.2580(4) 1.4085(2) 0.0361(10) Uani 1 1 d . . .
N16 N 0.7214(2) 1.2474(5) 1.4982(2) 0.0449(11) Uani 1 1 d . . .
C1 C 0.6387(7) 0.096(2) 0.6337(7) 0.065(5) Uani 0.54(3) 1 d PDU A 1
H1 H 0.6755 0.0605 0.6570 0.078 Uiso 0.54(3) 1 calc PR A 1
C2 C 0.6120(6) 0.068(2) 0.5700(7) 0.067(5) Uani 0.54(3) 1 d PDU A 1
H2 H 0.6275 0.0155 0.5403 0.081 Uiso 0.54(3) 1 calc PR A 1
C1B C 0.6177(10) 0.0550(15) 0.6476(8) 0.068(5) Uani 0.46(3) 1 d PDU A 2
H1B H 0.6418 -0.0021 0.6785 0.082 Uiso 0.46(3) 1 calc PR A 2
C2B C 0.5905(10) 0.0222(16) 0.5844(7) 0.067(5) Uani 0.46(3) 1 d PDU A 2
H2B H 0.5938 -0.0586 0.5629 0.081 Uiso 0.46(3) 1 calc PR A 2
C3 C 0.5598(3) 0.2143(6) 0.6081(3) 0.0574(17) Uani 1 1 d D A .
H3 H 0.5334 0.2858 0.6082 0.069 Uiso 1 1 calc R . .
C4 C 0.5135(3) 0.1375(6) 0.4946(3) 0.0403(13) Uani 1 1 d . A .
C5 C 0.5074(3) 0.0288(7) 0.4508(3) 0.0584(17) Uani 1 1 d . . .
H5 H 0.5308 -0.0479 0.4624 0.070 Uiso 1 1 calc R A .
C6 C 0.4661(3) 0.0375(7) 0.3898(3) 0.0611(18) Uani 1 1 d . A .
H6 H 0.4614 -0.0355 0.3608 0.073 Uiso 1 1 calc R . .
C7 C 0.4314(3) 0.1511(6) 0.3703(3) 0.0440(14) Uani 1 1 d . . .
C8 C 0.4380(3) 0.2546(7) 0.4150(3) 0.0571(17) Uani 1 1 d . A .
H8 H 0.4141 0.3307 0.4035 0.068 Uiso 1 1 calc R . .
C9 C 0.4788(3) 0.2506(7) 0.4765(3) 0.0613(19) Uani 1 1 d . . .
H9 H 0.4829 0.3237 0.5053 0.074 Uiso 1 1 calc R A .
C10 C 0.3904(3) 0.1628(6) 0.3034(3) 0.0412(13) Uani 1 1 d . A .
C11 C 0.3569(3) 0.0543(6) 0.2715(3) 0.0534(16) Uani 1 1 d . . .
H11 H 0.3616 -0.0287 0.2927 0.064 Uiso 1 1 calc R A .
C12 C 0.3169(3) 0.0657(6) 0.2094(3) 0.0550(17) Uani 1 1 d . A .
H12 H 0.2939 -0.0073 0.1899 0.066 Uiso 1 1 calc R . .
C13 C 0.3119(2) 0.1870(6) 0.1774(3) 0.0391(12) Uani 1 1 d . . .
C14 C 0.3461(3) 0.2968(6) 0.2068(3) 0.0511(15) Uani 1 1 d . A .
H14 H 0.3431 0.3782 0.1842 0.061 Uiso 1 1 calc R . .
C15 C 0.3841(3) 0.2840(6) 0.2693(3) 0.0497(14) Uani 1 1 d . . .
H15 H 0.4060 0.3580 0.2892 0.060 Uiso 1 1 calc R A .
C16 C 0.2221(3) 0.1234(8) 0.0860(3) 0.068(2) Uani 1 1 d . . .
H16 H 0.2092 0.0477 0.1053 0.082 Uiso 1 1 calc R A .
C17 C 0.1960(3) 0.1765(8) 0.0265(3) 0.066(2) Uani 1 1 d . . .
H17 H 0.1613 0.1436 -0.0027 0.079 Uiso 1 1 calc R . .
C18 C 0.2736(3) 0.2990(6) 0.0674(3) 0.0474(14) Uani 1 1 d . . .
H18 H 0.3034 0.3652 0.0728 0.057 Uiso 1 1 calc R A .
C19 C 0.7293(3) 0.1218(6) 0.8106(3) 0.0508(15) Uani 1 1 d . A .
H19 H 0.7229 0.0535 0.7789 0.061 Uiso 1 1 calc R . .
C20 C 0.7775(3) 0.1317(6) 0.8621(3) 0.0508(15) Uani 1 1 d . A .
H20 H 0.8104 0.0733 0.8729 0.061 Uiso 1 1 calc R . .
C21 C 0.7157(3) 0.2987(6) 0.8646(3) 0.0439(14) Uani 1 1 d . A .
H21 H 0.6987 0.3757 0.8784 0.053 Uiso 1 1 calc R . .
C22 C 0.8081(2) 0.3008(5) 0.9550(3) 0.0377(12) Uani 1 1 d . A .
C23 C 0.8429(3) 0.2169(6) 1.0024(3) 0.0427(13) Uani 1 1 d . . .
H23 H 0.8406 0.1245 0.9964 0.051 Uiso 1 1 calc R A .
C24 C 0.8813(3) 0.2708(6) 1.0590(3) 0.0427(13) Uani 1 1 d . A .
H24 H 0.9037 0.2139 1.0914 0.051 Uiso 1 1 calc R . .
C25 C 0.8867(2) 0.4075(5) 1.0679(2) 0.0371(12) Uani 1 1 d . . .
C26 C 0.8508(3) 0.4903(6) 1.0202(3) 0.0477(15) Uani 1 1 d . A .
H26 H 0.8531 0.5826 1.0263 0.057 Uiso 1 1 calc R . .
C27 C 0.8116(3) 0.4381(6) 0.9635(3) 0.0499(15) Uani 1 1 d . . .
H27 H 0.7881 0.4947 0.9318 0.060 Uiso 1 1 calc R A .
C28 C 0.9316(2) 0.4667(6) 1.1251(3) 0.0394(12) Uani 1 1 d . A .
C29 C 0.9481(3) 0.4029(6) 1.1873(3) 0.0474(14) Uani 1 1 d . . .
H29 H 0.9298 0.3218 1.1934 0.057 Uiso 1 1 calc R A .
C30 C 0.9905(3) 0.4565(6) 1.2398(3) 0.0460(14) Uani 1 1 d . A .
H30 H 1.0011 0.4120 1.2807 0.055 Uiso 1 1 calc R . .
C31 C 1.0168(2) 0.5755(6) 1.2309(3) 0.0406(13) Uani 1 1 d . . .
C32 C 1.0021(3) 0.6404(6) 1.1703(3) 0.0574(17) Uani 1 1 d . A .
H32 H 1.0207 0.7215 1.1648 0.069 Uiso 1 1 calc R . .
C33 C 0.9599(3) 0.5857(6) 1.1177(3) 0.0528(16) Uani 1 1 d . . .
H33 H 0.9504 0.6299 1.0766 0.063 Uiso 1 1 calc R A .
C34 C 1.1012(2) 0.5712(6) 1.3326(3) 0.0436(13) Uani 1 1 d . . .
H34 H 1.1014 0.4788 1.3384 0.052 Uiso 1 1 calc R A .
C35 C 1.1223(3) 0.7800(7) 1.3483(4) 0.0652(19) Uani 1 1 d . . .
H35 H 1.1405 0.8593 1.3665 0.078 Uiso 1 1 calc R A .
C36 C 1.0743(3) 0.7703(7) 1.2949(3) 0.0635(19) Uani 1 1 d . A .
H36 H 1.0537 0.8413 1.2703 0.076 Uiso 1 1 calc R . .
C37 C 0.6628(3) 0.5544(7) 0.7158(4) 0.0564(16) Uani 1 1 d . . .
C38 C 0.6689(3) 0.6407(7) 0.6602(4) 0.0634(18) Uani 1 1 d . . .
C39 C 0.6363(3) 0.6223(7) 0.5954(4) 0.069(2) Uani 1 1 d . . .
H39 H 0.6057 0.5586 0.5831 0.083 Uiso 1 1 calc R . .
C40 C 0.6544(4) 0.7114(8) 0.5491(4) 0.0696(19) Uani 1 1 d . . .
H40 H 0.6374 0.7135 0.5032 0.084 Uiso 1 1 calc R . .
C41 C 0.7011(3) 0.7947(7) 0.5824(4) 0.0571(16) Uani 1 1 d . . .
C42 C 0.7279(3) 0.9082(7) 0.5523(4) 0.0627(18) Uani 1 1 d . . .
C43 C 0.5324(3) 0.3289(6) 0.8201(3) 0.0462(14) Uani 1 1 d . . .
C44 C 0.4679(3) 0.3395(6) 0.8273(3) 0.0421(13) Uani 1 1 d . . .
C45 C 0.4165(3) 0.3254(6) 0.7797(3) 0.0497(14) Uani 1 1 d . . .
H45 H 0.4162 0.3053 0.7353 0.060 Uiso 1 1 calc R . .
C46 C 0.3631(3) 0.3440(7) 0.8032(3) 0.0544(15) Uani 1 1 d . . .
H46 H 0.3239 0.3365 0.7765 0.065 Uiso 1 1 calc R . .
C47 C 0.3760(3) 0.3744(6) 0.8701(3) 0.0460(14) Uani 1 1 d . . .
C48 C 0.3330(3) 0.4017(6) 0.9138(3) 0.0508(15) Uani 1 1 d . . .
C49 C 0.0763(3) 0.8354(8) 0.8953(5) 0.072(2) Uani 1 1 d . . .
C50 C 0.0340(3) 0.8560(6) 0.9404(4) 0.0564(17) Uani 1 1 d . . .
C51 C 0.0458(3) 0.8791(7) 1.0077(4) 0.0670(19) Uani 1 1 d . . .
H51 H 0.0848 0.8904 1.0343 0.080 Uiso 1 1 calc R . .
C52 C -0.0064(4) 0.8842(7) 1.0322(4) 0.0651(19) Uani 1 1 d . . .
H52 H -0.0065 0.8999 1.0769 0.078 Uiso 1 1 calc R . .
C53 C -0.0584(3) 0.8633(6) 0.9825(4) 0.0577(18) Uani 1 1 d . . .
C54 C -0.1242(3) 0.8592(6) 0.9911(3) 0.0494(14) Uani 1 1 d . . .
C55 C 0.2243(3) 0.6168(8) 0.7795(3) 0.0643(19) Uani 1 1 d . . .
H55 H 0.2602 0.5814 0.8053 0.077 Uiso 1 1 calc R . .
C56 C 0.2013(3) 0.5894(8) 0.7144(3) 0.0609(18) Uani 1 1 d . . .
H56 H 0.2186 0.5345 0.6871 0.073 Uiso 1 1 calc R . .
C57 C 0.1405(3) 0.7266(6) 0.7500(3) 0.0492(15) Uani 1 1 d . . .
H57 H 0.1077 0.7823 0.7510 0.059 Uiso 1 1 calc R . .
C58 C 0.1065(3) 0.6584(6) 0.6312(3) 0.0422(13) Uani 1 1 d . . .
C59 C 0.1053(3) 0.5487(7) 0.5890(3) 0.0545(15) Uani 1 1 d . . .
H59 H 0.1298 0.4745 0.6028 0.065 Uiso 1 1 calc R . .
C60 C 0.0661(3) 0.5527(6) 0.5249(3) 0.0535(16) Uani 1 1 d . . .
H60 H 0.0657 0.4810 0.4958 0.064 Uiso 1 1 calc R . .
C61 C 0.0286(3) 0.6593(6) 0.5043(3) 0.0411(13) Uani 1 1 d . . .
C62 C 0.0297(3) 0.7661(6) 0.5481(3) 0.0474(14) Uani 1 1 d . . .
H62 H 0.0040 0.8388 0.5349 0.057 Uiso 1 1 calc R . .
C63 C 0.0683(3) 0.7660(6) 0.6105(3) 0.0464(14) Uani 1 1 d . . .
H63 H 0.0688 0.8387 0.6390 0.056 Uiso 1 1 calc R . .
C64 C -0.0161(2) 0.6620(6) 0.4376(2) 0.0386(12) Uani 1 1 d . . .
C65 C -0.0465(3) 0.5476(6) 0.4106(3) 0.0450(13) Uani 1 1 d . . .
H65 H -0.0388 0.4669 0.4336 0.054 Uiso 1 1 calc R . .
C66 C -0.0884(3) 0.5521(6) 0.3495(3) 0.0463(14) Uani 1 1 d . . .
H66 H -0.1086 0.4744 0.3319 0.056 Uiso 1 1 calc R . .
C67 C -0.1002(2) 0.6691(6) 0.3153(2) 0.0378(12) Uani 1 1 d . . .
C68 C -0.0703(3) 0.7845(6) 0.3405(3) 0.0479(14) Uani 1 1 d . . .
H68 H -0.0783 0.8643 0.3167 0.057 Uiso 1 1 calc R . .
C69 C -0.0281(3) 0.7820(6) 0.4015(3) 0.0512(15) Uani 1 1 d . . .
H69 H -0.0078 0.8600 0.4184 0.061 Uiso 1 1 calc R . .
C70 C -0.1961(4) 0.5995(9) 0.2357(3) 0.079(3) Uani 1 1 d . . .
H70 H -0.2092 0.5350 0.2620 0.095 Uiso 1 1 calc R . .
C71 C -0.2246(3) 0.6389(9) 0.1742(3) 0.078(3) Uani 1 1 d . . .
H71 H -0.2618 0.6055 0.1506 0.093 Uiso 1 1 calc R . .
C72 C -0.1438(3) 0.7522(6) 0.1991(3) 0.0454(14) Uani 1 1 d . . .
H72 H -0.1129 0.8128 0.1971 0.055 Uiso 1 1 calc R . .
C73 C 0.2812(3) 0.9912(7) 0.8984(3) 0.0624(18) Uani 1 1 d . . .
H73 H 0.2605 1.0182 0.8557 0.075 Uiso 1 1 calc R . .
C74 C 0.3072(3) 0.8803(7) 0.9884(3) 0.0494(15) Uani 1 1 d . . .
H74 H 0.3087 0.8152 1.0212 0.059 Uiso 1 1 calc R . .
C75 C 0.3268(4) 1.0564(7) 0.9368(3) 0.072(2) Uani 1 1 d . . .
H75 H 0.3441 1.1356 0.9260 0.086 Uiso 1 1 calc R . .
C76 C 0.3905(2) 1.0223(6) 1.0538(3) 0.0388(12) Uani 1 1 d . . .
C77 C 0.4101(3) 0.9339(6) 1.1053(3) 0.0540(16) Uani 1 1 d . . .
H77 H 0.3941 0.8476 1.1026 0.065 Uiso 1 1 calc R . .
C78 C 0.4535(3) 0.9725(6) 1.1610(3) 0.0515(15) Uani 1 1 d . . .
H78 H 0.4658 0.9112 1.1956 0.062 Uiso 1 1 calc R . .
C79 C 0.4792(2) 1.0977(6) 1.1673(3) 0.0403(12) Uani 1 1 d . . .
C80 C 0.4596(3) 1.1859(6) 1.1149(3) 0.0553(17) Uani 1 1 d . . .
H80 H 0.4760 1.2718 1.1176 0.066 Uiso 1 1 calc R . .
C81 C 0.4158(3) 1.1488(7) 1.0578(3) 0.0542(16) Uani 1 1 d . . .
H81 H 0.4037 1.2091 1.0226 0.065 Uiso 1 1 calc R . .
C82 C 0.5231(2) 1.1384(5) 1.2293(3) 0.0373(12) Uani 1 1 d . . .
C83 C 0.5569(3) 1.0458(6) 1.2729(3) 0.0496(15) Uani 1 1 d . . .
H83 H 0.5523 0.9551 1.2627 0.060 Uiso 1 1 calc R . .
C84 C 0.5977(3) 1.0853(6) 1.3315(3) 0.0483(15) Uani 1 1 d . . .
H84 H 0.6200 1.0213 1.3599 0.058 Uiso 1 1 calc R . .
C85 C 0.6048(2) 1.2185(5) 1.3473(2) 0.0362(12) Uani 1 1 d . . .
C86 C 0.5727(3) 1.3129(6) 1.3058(3) 0.0449(14) Uani 1 1 d . . .
H86 H 0.5781 1.4033 1.3166 0.054 Uiso 1 1 calc R . .
C87 C 0.5321(3) 1.2738(6) 1.2475(3) 0.0479(15) Uani 1 1 d . . .
H87 H 0.5102 1.3389 1.2196 0.057 Uiso 1 1 calc R . .
C88 C 0.6954(3) 1.1889(6) 1.4406(3) 0.0440(14) Uani 1 1 d . . .
H88 H 0.7092 1.1104 1.4246 0.053 Uiso 1 1 calc R . .
C89 C 0.6880(3) 1.3610(6) 1.5017(3) 0.0617(19) Uani 1 1 d . . .
H89 H 0.6960 1.4227 1.5366 0.074 Uiso 1 1 calc R . .
C90 C 0.6420(3) 1.3696(6) 1.4469(3) 0.0573(17) Uani 1 1 d . . .
H90 H 0.6131 1.4373 1.4369 0.069 Uiso 1 1 calc R . .
O14 O 0.8114(3) 0.7387(8) 0.8143(4) 0.125(3) Uani 1 1 d . . .
H14A H 0.7759 0.7602 0.7990 0.188 Uiso 1 1 d R . .
H14B H 0.8256 0.7599 0.8535 0.188 Uiso 1 1 d R . .
O15 O 0.8592(3) 0.9164(8) 0.7213(4) 0.130(3) Uani 1 1 d . . .
H15A H 0.8282 0.8895 0.7318 0.195 Uiso 1 1 d R . .
H15B H 0.8428 0.9540 0.6862 0.195 Uiso 1 1 d R . .
O16 O 0.9837(4) 0.9679(9) 0.7230(5) 0.159(4) Uani 1 1 d . . .
H16A H 0.9820 0.9302 0.7582 0.238 Uiso 1 1 d R . .
H16B H 0.9542 0.9617 0.6912 0.238 Uiso 1 1 d R . .
O17 O 0.3646(5) 0.4072(8) 0.5870(5) 0.165(4) Uani 1 1 d . . .
O18 O 0.4829(5) 0.4667(10) 0.6285(6) 0.206(6) Uani 1 1 d . . .
O19 O 0.2420(5) 0.3894(10) 0.5961(4) 0.074(4) Uani 0.534(15) 1 d PDU B 1
H19A H 0.2722 0.4275 0.6167 0.111 Uiso 0.53 1 d P B 1
C91 C 0.2330(8) 0.2728(13) 0.6279(7) 0.071(4) Uani 0.534(15) 1 d PDU B 1
H91A H 0.1911 0.2468 0.6143 0.106 Uiso 0.534(15) 1 calc PR B 1
H91B H 0.2436 0.2865 0.6756 0.106 Uiso 0.534(15) 1 calc PR B 1
H91C H 0.2582 0.2035 0.6162 0.106 Uiso 0.534(15) 1 calc PR B 1
O19' O 0.2768(8) 0.2337(15) 0.6544(8) 0.120(6) Uani 0.466(15) 1 d PDU B 2
H19B H 0.2732 0.2349 0.6911 0.180 Uiso 0.47 1 d P B 2
C91' C 0.2254(8) 0.286(2) 0.6098(9) 0.093(7) Uani 0.466(15) 1 d PDU B 2
H91D H 0.1914 0.2267 0.6080 0.140 Uiso 0.466(15) 1 calc PR B 2
H91E H 0.2335 0.2933 0.5659 0.140 Uiso 0.466(15) 1 calc PR B 2
H91F H 0.2160 0.3724 0.6250 0.140 Uiso 0.466(15) 1 calc PR B 2
O20 O 0.1532(8) 0.953(2) 0.1988(9) 0.19(2) Uani 0.25 1 d PR . .

loop_
_atom_site_aniso_label
_atom_site_aniso_U_11
_atom_site_aniso_U_22
_atom_site_aniso_U_33
_atom_site_aniso_U_23
_atom_site_aniso_U_13
_atom_site_aniso_U_12
Zn1 0.0344(3) 0.0390(3) 0.0325(3) -0.0024(3) 0.0006(2) -0.0027(3)
Zn2 0.0386(3) 0.0376(3) 0.0320(3) -0.0006(3) 0.0001(2) 0.0003(3)
Zn3 0.0318(3) 0.0564(4) 0.0337(3) -0.0019(3) -0.0021(2) -0.0050(3)
Zn4 0.0339(3) 0.0597(4) 0.0327(3) 0.0094(3) -0.0014(2) 0.0028(3)
S1 0.0585(10) 0.0532(10) 0.0765(11) 0.0136(9) 0.0158(8) -0.0052(8)
S2 0.0438(8) 0.0529(9) 0.0510(8) 0.0015(7) 0.0119(6) 0.0024(7)
S3 0.0394(8) 0.0518(9) 0.0827(11) -0.0114(9) 0.0134(8) 0.0002(7)
O1 0.049(3) 0.059(3) 0.062(3) -0.009(2) 0.019(2) -0.005(2)
O2 0.041(3) 0.079(3) 0.066(3) -0.015(2) 0.008(2) -0.008(2)
O3 0.061(3) 0.103(4) 0.056(3) 0.000(3) 0.015(2) 0.013(3)
O4 0.044(3) 0.074(3) 0.064(3) 0.009(2) 0.014(2) 0.008(2)
O5 0.071(3) 0.054(3) 0.120(5) 0.018(3) 0.025(3) -0.008(3)
O6 0.079(4) 0.072(4) 0.087(4) 0.015(3) 0.031(3) 0.008(3)
O7 0.055(3) 0.041(2) 0.076(3) 0.005(2) 0.013(2) -0.004(2)
O8 0.115(5) 0.072(4) 0.073(3) 0.011(3) 0.039(3) 0.013(3)
O9 0.072(3) 0.057(3) 0.039(2) 0.0020(19) 0.0124(19) 0.001(2)
O10 0.040(3) 0.078(4) 0.105(4) -0.016(3) 0.020(3) 0.001(2)
O11 0.063(4) 0.234(10) 0.153(7) -0.137(7) 0.044(4) -0.030(5)
O12 0.062(3) 0.063(3) 0.064(3) 0.011(2) 0.016(2) 0.006(2)
O13 0.045(3) 0.097(4) 0.070(3) -0.006(3) 0.010(2) 0.001(3)
N1 0.037(3) 0.058(3) 0.033(2) -0.008(2) 0.0037(19) 0.003(2)
N2 0.043(3) 0.056(3) 0.030(2) -0.010(2) 0.0020(19) 0.008(2)
N3 0.038(3) 0.059(3) 0.029(2) 0.007(2) 0.0029(18) 0.001(2)
N4 0.040(3) 0.062(3) 0.034(2) 0.009(2) -0.0009(19) 0.003(2)
N5 0.036(2) 0.051(3) 0.039(2) -0.011(2) -0.0052(19) -0.003(2)
N6 0.037(2) 0.039(3) 0.034(2) -0.0010(19) -0.0032(18) -0.001(2)
N7 0.035(2) 0.046(3) 0.041(2) 0.002(2) -0.0039(19) 0.002(2)
N8 0.038(3) 0.061(3) 0.040(2) -0.005(2) -0.006(2) -0.001(2)
N9 0.036(2) 0.067(3) 0.028(2) 0.007(2) -0.0024(18) -0.003(2)
N10 0.040(3) 0.052(3) 0.028(2) 0.001(2) 0.0033(18) 0.001(2)
N11 0.041(3) 0.056(3) 0.027(2) 0.004(2) 0.0011(19) -0.006(2)
N12 0.041(3) 0.053(3) 0.030(2) 0.001(2) 0.0027(19) -0.005(2)
N13 0.029(2) 0.057(3) 0.036(2) -0.003(2) 0.0002(18) -0.006(2)
N14 0.035(2) 0.041(3) 0.030(2) -0.0047(18) -0.0017(17) -0.005(2)
N15 0.030(2) 0.038(2) 0.035(2) -0.0050(18) -0.0034(17) 0.0008(18)
N16 0.045(3) 0.044(3) 0.038(2) -0.005(2) -0.006(2) 0.003(2)
C1 0.025(6) 0.108(10) 0.054(7) -0.021(7) -0.005(5) 0.025(7)
C2 0.040(7) 0.119(11) 0.042(6) -0.027(7) 0.007(5) 0.023(8)
C1B 0.050(9) 0.097(11) 0.049(7) -0.018(7) -0.008(7) 0.040(8)
C2B 0.041(9) 0.106(11) 0.049(8) -0.027(7) -0.004(6) 0.040(8)
C3 0.074(4) 0.044(3) 0.045(3) -0.004(3) -0.004(3) 0.014(3)
C4 0.042(3) 0.048(3) 0.029(3) -0.003(2) 0.004(2) -0.001(3)
C5 0.072(4) 0.051(4) 0.042(3) -0.004(3) -0.009(3) 0.022(3)
C6 0.088(5) 0.048(4) 0.037(3) -0.004(3) -0.007(3) 0.014(4)
C7 0.049(3) 0.042(3) 0.035(3) -0.005(2) -0.002(2) 0.002(3)
C8 0.069(4) 0.047(4) 0.046(3) -0.005(3) -0.008(3) 0.014(3)
C9 0.080(5) 0.046(4) 0.047(3) -0.018(3) -0.010(3) 0.017(3)
C10 0.042(3) 0.045(3) 0.033(3) 0.004(2) 0.002(2) 0.007(3)
C11 0.080(4) 0.040(3) 0.031(3) 0.001(2) -0.006(3) 0.009(3)
C12 0.071(4) 0.046(4) 0.036(3) -0.004(3) -0.014(3) -0.009(3)
C13 0.039(3) 0.046(3) 0.029(2) 0.007(2) 0.000(2) 0.001(2)
C14 0.059(4) 0.044(3) 0.044(3) 0.013(3) -0.001(3) -0.007(3)
C15 0.052(4) 0.043(3) 0.048(3) 0.001(3) -0.001(3) -0.006(3)
C16 0.055(4) 0.085(5) 0.054(4) 0.027(4) -0.009(3) -0.026(4)
C17 0.042(4) 0.089(5) 0.056(4) 0.018(4) -0.011(3) -0.026(4)
C18 0.050(3) 0.051(3) 0.035(3) 0.006(3) -0.003(2) -0.001(3)
C19 0.052(4) 0.044(3) 0.047(3) -0.012(3) -0.007(3) 0.009(3)
C20 0.056(4) 0.039(3) 0.050(3) -0.011(3) -0.004(3) 0.011(3)
C21 0.037(3) 0.053(3) 0.037(3) -0.011(3) 0.000(2) 0.002(3)
C22 0.036(3) 0.035(3) 0.036(3) -0.001(2) -0.004(2) 0.000(2)
C23 0.044(3) 0.037(3) 0.042(3) 0.005(2) -0.002(2) 0.001(2)
C24 0.040(3) 0.042(3) 0.039(3) 0.006(2) -0.006(2) 0.005(3)
C25 0.032(3) 0.043(3) 0.032(2) -0.003(2) -0.001(2) 0.000(2)
C26 0.054(4) 0.032(3) 0.046(3) -0.007(2) -0.013(3) 0.000(3)
C27 0.052(3) 0.042(3) 0.045(3) 0.004(3) -0.010(3) 0.006(3)
C28 0.034(3) 0.044(3) 0.036(3) -0.003(2) -0.001(2) 0.005(2)
C29 0.052(4) 0.042(3) 0.040(3) 0.003(3) -0.005(3) -0.007(3)
C30 0.046(3) 0.052(3) 0.033(3) 0.006(2) -0.006(2) 0.001(3)
C31 0.032(3) 0.047(3) 0.038(3) -0.004(2) -0.002(2) 0.002(2)
C32 0.068(4) 0.045(4) 0.046(3) 0.005(3) -0.016(3) -0.016(3)
C33 0.062(4) 0.042(3) 0.045(3) 0.008(3) -0.009(3) -0.008(3)
C34 0.039(3) 0.049(3) 0.038(3) -0.005(2) -0.002(2) 0.006(3)
C35 0.061(4) 0.062(4) 0.062(4) -0.006(3) -0.007(3) -0.014(4)
C36 0.063(4) 0.057(4) 0.057(4) 0.000(3) -0.015(3) -0.004(3)
C37 0.042(3) 0.054(4) 0.073(4) 0.005(3) 0.013(3) 0.007(3)
C38 0.061(4) 0.054(4) 0.075(5) 0.000(3) 0.015(4) 0.008(3)
C39 0.064(4) 0.055(4) 0.087(5) -0.008(4) 0.012(4) -0.018(4)
C40 0.078(5) 0.063(5) 0.068(4) -0.006(4) 0.017(4) 0.001(4)
C41 0.058(4) 0.045(4) 0.074(4) 0.004(3) 0.027(3) 0.000(3)
C42 0.062(4) 0.048(4) 0.080(5) 0.005(4) 0.020(4) 0.014(3)
C43 0.049(4) 0.031(3) 0.061(4) 0.002(3) 0.017(3) -0.002(2)
C44 0.036(3) 0.034(3) 0.057(3) -0.002(3) 0.013(3) 0.000(2)
C45 0.053(4) 0.047(4) 0.051(3) -0.007(3) 0.014(3) 0.002(3)
C46 0.046(4) 0.058(4) 0.058(4) -0.003(3) 0.009(3) -0.005(3)
C47 0.044(3) 0.039(3) 0.058(4) 0.005(3) 0.018(3) -0.005(3)
C48 0.052(4) 0.054(4) 0.049(3) 0.016(3) 0.016(3) 0.010(3)
C49 0.048(4) 0.061(5) 0.114(7) -0.030(4) 0.028(4) -0.011(3)
C50 0.037(3) 0.042(3) 0.092(5) -0.003(3) 0.018(3) 0.003(3)
C51 0.057(4) 0.057(4) 0.081(5) 0.013(4) 0.004(4) 0.002(3)
C52 0.080(5) 0.046(4) 0.070(4) 0.019(3) 0.021(4) 0.005(4)
C53 0.042(4) 0.042(4) 0.082(5) 0.026(3) 0.000(3) -0.005(3)
C54 0.051(4) 0.038(3) 0.057(4) 0.013(3) 0.009(3) 0.016(3)
C55 0.042(3) 0.110(6) 0.038(3) 0.010(3) 0.003(3) 0.024(4)
C56 0.049(4) 0.095(5) 0.035(3) -0.002(3) 0.003(3) 0.020(4)
C57 0.042(3) 0.064(4) 0.038(3) -0.007(3) 0.001(2) 0.001(3)
C58 0.044(3) 0.053(4) 0.027(2) 0.005(2) 0.004(2) -0.005(3)
C59 0.059(4) 0.054(4) 0.043(3) -0.003(3) -0.004(3) 0.013(3)
C60 0.065(4) 0.048(3) 0.039(3) -0.010(3) -0.007(3) 0.013(3)
C61 0.046(3) 0.042(3) 0.032(3) 0.002(2) 0.002(2) -0.005(3)
C62 0.050(3) 0.049(4) 0.036(3) 0.000(3) -0.005(2) 0.004(3)
C63 0.051(3) 0.050(4) 0.037(3) -0.005(3) 0.005(2) 0.006(3)
C64 0.045(3) 0.042(3) 0.026(2) 0.000(2) 0.002(2) -0.002(2)
C65 0.050(3) 0.041(3) 0.040(3) 0.005(3) 0.002(2) -0.004(3)
C66 0.057(4) 0.046(3) 0.032(3) 0.006(3) 0.002(2) -0.011(3)
C67 0.039(3) 0.042(3) 0.029(2) 0.003(2) 0.000(2) -0.004(2)
C68 0.056(3) 0.045(3) 0.033(3) 0.012(2) -0.008(2) -0.004(3)
C69 0.062(4) 0.046(3) 0.035(3) 0.001(3) -0.010(3) -0.012(3)
C70 0.075(5) 0.105(6) 0.046(3) 0.020(4) -0.010(3) -0.057(5)
C71 0.062(4) 0.110(7) 0.049(4) 0.022(4) -0.012(3) -0.055(5)
C72 0.042(3) 0.057(4) 0.033(3) 0.003(3) 0.000(2) -0.006(3)
C73 0.058(4) 0.073(5) 0.043(3) 0.010(3) -0.016(3) -0.014(3)
C74 0.044(3) 0.061(4) 0.038(3) 0.002(3) -0.003(2) -0.016(3)
C75 0.084(5) 0.063(4) 0.054(4) 0.015(3) -0.011(3) -0.031(4)
C76 0.033(3) 0.045(3) 0.035(3) -0.006(2) 0.002(2) -0.004(2)
C77 0.054(4) 0.048(4) 0.048(3) 0.000(3) -0.014(3) -0.007(3)
C78 0.056(4) 0.046(4) 0.040(3) 0.004(3) -0.016(3) -0.003(3)
C79 0.034(3) 0.042(3) 0.040(3) -0.003(2) 0.000(2) 0.002(2)
C80 0.062(4) 0.045(3) 0.047(3) 0.004(3) -0.013(3) -0.019(3)
C81 0.065(4) 0.051(4) 0.039(3) 0.009(3) -0.005(3) -0.008(3)
C82 0.033(3) 0.035(3) 0.039(3) -0.004(2) -0.002(2) 0.000(2)
C83 0.059(4) 0.029(3) 0.050(3) -0.005(3) -0.011(3) 0.001(3)
C84 0.046(3) 0.037(3) 0.050(3) -0.002(3) -0.015(3) 0.012(3)
C85 0.030(3) 0.043(3) 0.032(2) -0.006(2) -0.002(2) -0.001(2)
C86 0.042(3) 0.035(3) 0.049(3) -0.002(3) -0.006(2) -0.011(3)
C87 0.051(3) 0.035(3) 0.048(3) 0.005(2) -0.009(3) -0.004(3)
C88 0.043(3) 0.045(3) 0.037(3) -0.007(2) -0.004(2) 0.009(3)
C89 0.074(5) 0.046(4) 0.052(4) -0.019(3) -0.013(3) 0.012(3)
C90 0.059(4) 0.048(4) 0.055(4) -0.020(3) -0.007(3) 0.014(3)
O14 0.105(5) 0.175(8) 0.091(5) -0.014(5) 0.010(4) -0.019(5)
O15 0.091(5) 0.119(6) 0.172(7) -0.003(5) 0.013(5) -0.025(4)
O16 0.152(7) 0.127(6) 0.203(9) -0.070(7) 0.054(7) -0.041(6)
O17 0.246(11) 0.093(5) 0.141(7) 0.013(5) 0.015(7) 0.045(6)
O18 0.210(11) 0.127(7) 0.239(13) -0.061(8) -0.037(9) 0.049(7)
O19 0.104(7) 0.067(6) 0.054(5) 0.006(4) 0.025(4) 0.020(5)
C91 0.111(8) 0.060(7) 0.027(5) 0.006(5) -0.014(5) 0.055(6)
O19' 0.131(9) 0.096(8) 0.118(9) 0.017(7) -0.005(7) 0.012(7)
C91' 0.123(10) 0.085(10) 0.083(10) 0.017(8) 0.046(8) 0.032(8)
O20 0.29(5) 0.12(2) 0.23(4) 0.12(3) 0.20(4) 0.10(3)

loop_
_atom_type_symbol
_atom_type_description
_atom_type_scat_dispersion_real
_atom_type_scat_dispersion_imag
_atom_type_scat_source
C C 0.0033 0.0016 'International Tables Vol C Tables 4.2.6.8 and 6.1.1.4'
H H 0.0000 0.0000 'International Tables Vol C Tables 4.2.6.8 and 6.1.1.4'
N N 0.0061 0.0033 'International Tables Vol C Tables 4.2.6.8 and 6.1.1.4'
O O 0.0106 0.0060 'International Tables Vol C Tables 4.2.6.8 and 6.1.1.4'
S S 0.1246 0.1234 'International Tables Vol C Tables 4.2.6.8 and 6.1.1.4'
Zn Zn 0.2839 1.4301 'International Tables Vol C Tables 4.2.6.8 and 6.1.1.4'

loop_
_geom_angle_atom_site_label_1
_geom_angle_atom_site_label_2
_geom_angle_atom_site_label_3
_geom_angle
_geom_angle_site_symmetry_1
_geom_angle_site_symmetry_3
O5 Zn1 O1 102.4(2) . .
O5 Zn1 N5 117.9(2) . .
O1 Zn1 N5 122.8(2) . .
O5 Zn1 N1 97.8(2) . .
O1 Zn1 N1 100.71(19) . .
N5 Zn1 N1 111.13(19) . .
O7 Zn2 O12 106.5(2) 1_556 2_675
O7 Zn2 N16 113.7(2) 1_556 .
O12 Zn2 N16 122.4(2) 2_675 .
O7 Zn2 N12 102.6(2) 1_556 2_676
O12 Zn2 N12 99.68(19) 2_675 2_676
N16 Zn2 N12 109.48(19) . 2_676
O9 Zn3 O10 105.5(2) . .
O9 Zn3 N13 111.63(19) . .
O10 Zn3 N13 101.7(2) . .
O9 Zn3 N9 108.13(19) . .
O10 Zn3 N9 117.2(2) . .
N13 Zn3 N9 112.45(19) . .
O9 Zn4 O4 110.5(2) . .
O9 Zn4 N4 118.09(19) . 1_556
O4 Zn4 N4 110.7(2) . 1_556
O9 Zn4 N8 107.1(2) . 2_464
O4 Zn4 N8 102.2(2) . 2_464
N4 Zn4 N8 106.9(2) 1_556 2_464
C38 S1 C41 94.6(4) . .
C44 S2 C47 91.1(3) . .
C53 S3 C50 90.4(3) . .
C43 O1 Zn1 117.1(4) . .
C48 O4 Zn4 120.3(4) . .
C37 O5 Zn1 133.7(5) . .
C42 O7 Zn2 118.3(4) . 1_554
Zn4 O9 Zn3 135.8(2) . .
C49 O10 Zn3 121.4(5) . .
C54 O12 Zn2 116.7(5) . 2_474
C3 N1 C1 103.7(6) . .
C3 N1 C1B 103.3(6) . .
C1 N1 C1B 31.4(9) . .
C3 N1 Zn1 120.8(4) . .
C1 N1 Zn1 133.9(5) . .
C1B N1 Zn1 131.9(7) . .
C3 N2 C2 104.5(6) . .
C3 N2 C2B 104.1(6) . .
C2 N2 C2B 32.1(8) . .
C3 N2 C4 127.9(5) . .
C2 N2 C4 125.5(6) . .
C2B N2 C4 125.5(7) . .
C16 N3 C18 106.9(5) . .
C16 N3 C13 127.6(5) . .
C18 N3 C13 125.5(5) . .
C18 N4 C17 106.3(5) . .
C18 N4 Zn4 123.3(4) . 1_554
C17 N4 Zn4 130.3(4) . 1_554
C21 N5 C19 105.5(5) . .
C21 N5 Zn1 121.2(4) . .
C19 N5 Zn1 132.5(4) . .
C21 N6 C20 107.8(5) . .
C21 N6 C22 125.2(5) . .
C20 N6 C22 127.0(5) . .
C34 N7 C36 105.7(5) . .
C34 N7 C31 125.6(5) . .
C36 N7 C31 128.7(5) . .
C34 N8 C35 105.9(5) . .
C34 N8 Zn4 122.7(4) . 2_665
C35 N8 Zn4 130.5(4) . 2_665
C57 N9 C55 105.5(5) . .
C57 N9 Zn3 129.7(4) . .
C55 N9 Zn3 124.0(4) . .
C57 N10 C56 106.8(5) . .
C57 N10 C58 126.6(5) . .
C56 N10 C58 126.6(5) . .
C72 N11 C70 106.2(5) . .
C72 N11 C67 128.5(5) . .
C70 N11 C67 125.2(5) . .
C72 N12 C71 104.7(5) . .
C72 N12 Zn2 124.6(4) . 2_473
C71 N12 Zn2 130.5(4) . 2_473
C74 N13 C73 105.0(5) . .
C74 N13 Zn3 128.7(4) . .
C73 N13 Zn3 125.6(4) . .
C74 N14 C75 105.3(5) . .
C74 N14 C76 126.9(5) . .
C75 N14 C76 127.7(5) . .
C88 N15 C90 107.1(4) . .
C88 N15 C85 125.9(4) . .
C90 N15 C85 126.9(4) . .
C88 N16 C89 105.8(5) . .
C88 N16 Zn2 121.3(4) . .
C89 N16 Zn2 132.3(4) . .
C2 C1 N1 110.3(8) . .
C2 C1 H1 124.8 . .
N1 C1 H1 124.8 . .
C1 C2 N2 105.8(8) . .
C1 C2 H2 127.1 . .
N2 C2 H2 127.1 . .
C2B C1B N1 109.6(9) . .
C2B C1B H1B 125.2 . .
N1 C1B H1B 125.2 . .
C1B C2B N2 106.3(9) . .
C1B C2B H2B 126.9 . .
N2 C2B H2B 126.9 . .
N2 C3 N1 113.4(6) . .
N2 C3 H3 123.3 . .
N1 C3 H3 123.3 . .
C9 C4 C5 120.0(5) . .
C9 C4 N2 119.4(5) . .
C5 C4 N2 120.6(5) . .
C6 C5 C4 118.7(6) . .
C6 C5 H5 120.7 . .
C4 C5 H5 120.7 . .
C5 C6 C7 122.3(6) . .
C5 C6 H6 118.9 . .
C7 C6 H6 118.9 . .
C8 C7 C6 117.3(5) . .
C8 C7 C10 120.8(5) . .
C6 C7 C10 121.9(5) . .
C7 C8 C9 122.5(6) . .
C7 C8 H8 118.8 . .
C9 C8 H8 118.8 . .
C4 C9 C8 119.3(6) . .
C4 C9 H9 120.3 . .
C8 C9 H9 120.3 . .
C15 C10 C11 117.3(5) . .
C15 C10 C7 120.5(5) . .
C11 C10 C7 122.2(5) . .
C12 C11 C10 122.4(5) . .
C12 C11 H11 118.8 . .
C10 C11 H11 118.8 . .
C13 C12 C11 118.5(5) . .
C13 C12 H12 120.8 . .
C11 C12 H12 120.8 . .
C12 C13 C14 120.8(5) . .
C12 C13 N3 119.4(5) . .
C14 C13 N3 119.8(5) . .
C15 C14 C13 119.7(5) . .
C15 C14 H14 120.2 . .
C13 C14 H14 120.2 . .
C14 C15 C10 121.3(6) . .
C14 C15 H15 119.4 . .
C10 C15 H15 119.4 . .
C17 C16 N3 107.0(6) . .
C17 C16 H16 126.5 . .
N3 C16 H16 126.5 . .
C16 C17 N4 109.7(5) . .
C16 C17 H17 125.2 . .
N4 C17 H17 125.2 . .
N4 C18 N3 110.2(5) . .
N4 C18 H18 124.9 . .
N3 C18 H18 124.9 . .
C20 C19 N5 110.1(5) . .
C20 C19 H19 124.9 . .
N5 C19 H19 124.9 . .
C19 C20 N6 105.7(5) . .
C19 C20 H20 127.2 . .
N6 C20 H20 127.2 . .
N5 C21 N6 110.9(5) . .
N5 C21 H21 124.6 . .
N6 C21 H21 124.6 . .
C27 C22 C23 120.3(5) . .
C27 C22 N6 119.2(5) . .
C23 C22 N6 120.4(5) . .
C22 C23 C24 119.8(5) . .
C22 C23 H23 120.1 . .
C24 C23 H23 120.1 . .
C25 C24 C23 121.0(5) . .
C25 C24 H24 119.5 . .
C23 C24 H24 119.5 . .
C24 C25 C26 118.4(5) . .
C24 C25 C28 121.5(5) . .
C26 C25 C28 120.1(5) . .
C25 C26 C27 121.5(5) . .
C25 C26 H26 119.3 . .
C27 C26 H26 119.3 . .
C22 C27 C26 119.0(5) . .
C22 C27 H27 120.5 . .
C26 C27 H27 120.5 . .
C33 C28 C29 117.5(5) . .
C33 C28 C25 120.5(5) . .
C29 C28 C25 121.9(5) . .
C30 C29 C28 121.9(6) . .
C30 C29 H29 119.1 . .
C28 C29 H29 119.1 . .
C31 C30 C29 119.0(5) . .
C31 C30 H30 120.5 . .
C29 C30 H30 120.5 . .
C30 C31 C32 120.7(5) . .
C30 C31 N7 121.7(5) . .
C32 C31 N7 117.6(5) . .
C31 C32 C33 120.1(6) . .
C31 C32 H32 119.9 . .
C33 C32 H32 119.9 . .
C28 C33 C32 120.8(5) . .
C28 C33 H33 119.6 . .
C32 C33 H33 119.6 . .
N8 C34 N7 111.9(5) . .
N8 C34 H34 124.0 . .
N7 C34 H34 124.0 . .
C36 C35 N8 108.8(6) . .
C36 C35 H35 125.6 . .
N8 C35 H35 125.6 . .
C35 C36 N7 107.6(6) . .
C35 C36 H36 126.2 . .
N7 C36 H36 126.2 . .
O5 C37 O6 124.3(7) . .
O5 C37 C38 119.1(7) . .
O6 C37 C38 116.6(6) . .
C39 C38 C37 123.3(7) . .
C39 C38 S1 111.0(6) . .
C37 C38 S1 125.5(6) . .
C38 C39 C40 112.7(7) . .
C38 C39 H39 123.6 . .
C40 C39 H39 123.6 . .
C41 C40 C39 110.3(7) . .
C41 C40 H40 124.8 . .
C39 C40 H40 124.8 . .
C40 C41 C42 126.0(7) . .
C40 C41 S1 111.4(5) . .
C42 C41 S1 122.3(6) . .
O8 C42 O7 124.6(7) . .
O8 C42 C41 120.3(7) . .
O7 C42 C41 115.1(7) . .
O2 C43 O1 125.9(6) . .
O2 C43 C44 120.2(6) . .
O1 C43 C44 113.9(6) . .
C45 C44 C43 128.3(6) . .
C45 C44 S2 111.8(4) . .
C43 C44 S2 119.9(4) . .
C44 C45 C46 113.9(6) . .
C44 C45 H45 123.1 . .
C46 C45 H45 123.1 . .
C47 C46 C45 111.5(6) . .
C47 C46 H46 124.2 . .
C45 C46 H46 124.2 . .
C46 C47 C48 128.6(6) . .
C46 C47 S2 111.7(5) . .
C48 C47 S2 119.7(5) . .
O3 C48 O4 125.3(6) . .
O3 C48 C47 120.0(6) . .
O4 C48 C47 114.6(6) . .
O11 C49 O10 126.7(7) . .
O11 C49 C50 118.5(7) . .
O10 C49 C50 114.8(7) . .
C51 C50 C49 130.2(7) . .
C51 C50 S3 111.7(5) . .
C49 C50 S3 118.0(6) . .
C50 C51 C52 112.7(7) . .
C50 C51 H51 123.7 . .
C52 C51 H51 123.7 . .
C53 C52 C51 112.3(7) . .
C53 C52 H52 123.9 . .
C51 C52 H52 123.9 . .
C52 C53 C54 127.0(7) . .
C52 C53 S3 112.9(6) . .
C54 C53 S3 120.1(5) . .
O13 C54 O12 127.9(7) . .
O13 C54 C53 117.6(6) . .
O12 C54 C53 114.5(6) . .
C56 C55 N9 109.7(5) . .
C56 C55 H55 125.1 . .
N9 C55 H55 125.1 . .
C55 C56 N10 106.7(6) . .
C55 C56 H56 126.7 . .
N10 C56 H56 126.7 . .
N9 C57 N10 111.3(5) . .
N9 C57 H57 124.4 . .
N10 C57 H57 124.4 . .
C63 C58 C59 119.8(5) . .
C63 C58 N10 120.6(5) . .
C59 C58 N10 119.5(5) . .
C58 C59 C60 118.5(6) . .
C58 C59 H59 120.8 . .
C60 C59 H59 120.8 . .
C61 C60 C59 121.6(6) . .
C61 C60 H60 119.2 . .
C59 C60 H60 119.2 . .
C60 C61 C62 118.7(5) . .
C60 C61 C64 122.3(5) . .
C62 C61 C64 118.9(5) . .
C63 C62 C61 120.9(6) . .
C63 C62 H62 119.5 . .
C61 C62 H62 119.5 . .
C62 C63 C58 120.4(6) . .
C62 C63 H63 119.8 . .
C58 C63 H63 119.8 . .
C65 C64 C69 118.4(5) . .
C65 C64 C61 121.2(5) . .
C69 C64 C61 120.3(5) . .
C64 C65 C66 120.6(5) . .
C64 C65 H65 119.7 . .
C66 C65 H65 119.7 . .
C67 C66 C65 120.4(6) . .
C67 C66 H66 119.8 . .
C65 C66 H66 119.8 . .
C66 C67 C68 120.4(5) . .
C66 C67 N11 120.4(5) . .
C68 C67 N11 119.2(5) . .
C67 C68 C69 120.0(5) . .
C67 C68 H68 120.0 . .
C69 C68 H68 120.0 . .
C68 C69 C64 120.1(5) . .
C68 C69 H69 119.9 . .
C64 C69 H69 119.9 . .
C71 C70 N11 105.9(6) . .
C71 C70 H70 127.1 . .
N11 C70 H70 127.1 . .
C70 C71 N12 110.6(5) . .
C70 C71 H71 124.7 . .
N12 C71 H71 124.7 . .
N12 C72 N11 112.5(5) . .
N12 C72 H72 123.8 . .
N11 C72 H72 123.8 . .
C75 C73 N13 110.0(5) . .
C75 C73 H73 125.0 . .
N13 C73 H73 125.0 . .
N13 C74 N14 112.2(5) . .
N13 C74 H74 123.9 . .
N14 C74 H74 123.9 . .
C73 C75 N14 107.5(6) . .
C73 C75 H75 126.2 . .
N14 C75 H75 126.2 . .
C77 C76 C81 119.2(5) . .
C77 C76 N14 121.7(5) . .
C81 C76 N14 119.0(5) . .
C76 C77 C78 120.0(6) . .
C76 C77 H77 120.0 . .
C78 C77 H77 120.0 . .
C79 C78 C77 122.6(6) . .
C79 C78 H78 118.7 . .
C77 C78 H78 118.7 . .
C78 C79 C80 117.0(5) . .
C78 C79 C82 121.2(5) . .
C80 C79 C82 121.7(5) . .
C79 C80 C81 121.4(6) . .
C79 C80 H80 119.3 . .
C81 C80 H80 119.3 . .
C76 C81 C80 119.7(5) . .
C76 C81 H81 120.1 . .
C80 C81 H81 120.1 . .
C83 C82 C87 116.5(5) . .
C83 C82 C79 122.2(5) . .
C87 C82 C79 121.3(5) . .
C82 C83 C84 121.7(5) . .
C82 C83 H83 119.2 . .
C84 C83 H83 119.2 . .
C85 C84 C83 119.8(5) . .
C85 C84 H84 120.1 . .
C83 C84 H84 120.1 . .
C86 C85 C84 120.5(5) . .
C86 C85 N15 120.1(5) . .
C84 C85 N15 119.3(4) . .
C85 C86 C87 119.7(5) . .
C85 C86 H86 120.1 . .
C87 C86 H86 120.1 . .
C86 C87 C82 121.8(5) . .
C86 C87 H87 119.1 . .
C82 C87 H87 119.1 . .
N16 C88 N15 110.9(5) . .
N16 C88 H88 124.5 . .
N15 C88 H88 124.5 . .
C90 C89 N16 109.7(5) . .
C90 C89 H89 125.1 . .
N16 C89 H89 125.1 . .
C89 C90 N15 106.3(5) . .
C89 C90 H90 126.8 . .
N15 C90 H90 126.8 . .
H14A O14 H14B 115.9 . .
H15A O15 H15B 97.9 . .
H16A O16 H16B 118.3 . .
C91 O19 H19A 110.4 . .
O19 C91 H91A 109.5 . .
O19 C91 H91B 109.5 . .
H91A C91 H91B 109.5 . .
O19 C91 H91C 109.5 . .
H91A C91 H91C 109.5 . .
H91B C91 H91C 109.5 . .
O19 C91 H19B 121.1 . .
H91A C91 H19B 124.3 . .
H91B C91 H19B 34.0 . .
H91C C91 H19B 75.5 . .
C91' O19' H19B 111.9 . .
O19' C91' H91D 109.5 . .
O19' C91' H91E 109.5 . .
H91D C91' H91E 109.5 . .
O19' C91' H91F 109.5 . .
H91D C91' H91F 109.5 . .
H91E C91' H91F 109.5 . .

loop_
_geom_bond_atom_site_label_1
_geom_bond_atom_site_label_2
_geom_bond_distance
_geom_bond_site_symmetry_2
Zn1 O5 1.924(5) .
Zn1 O1 1.948(4) .
Zn1 N5 1.970(4) .
Zn1 N1 2.022(5) .
Zn2 O7 1.947(4) 1_556
Zn2 O12 1.962(5) 2_675
Zn2 N16 2.009(4) .
Zn2 N12 2.026(4) 2_676
Zn3 O9 1.929(4) .
Zn3 O10 1.944(5) .
Zn3 N13 2.003(4) .
Zn3 N9 2.003(4) .
Zn4 O9 1.911(4) .
Zn4 O4 1.950(4) .
Zn4 N4 1.994(5) 1_556
Zn4 N8 2.005(5) 2_464
S1 C38 1.658(8) .
S1 C41 1.664(7) .
S2 C44 1.713(6) .
S2 C47 1.722(6) .
S3 C53 1.684(8) .
S3 C50 1.740(6) .
O1 C43 1.271(7) .
O2 C43 1.209(8) .
O3 C48 1.230(8) .
O4 C48 1.267(8) .
O5 C37 1.212(8) .
O6 C37 1.268(8) .
O7 C42 1.317(9) .
O7 Zn2 1.947(4) 1_554
O8 C42 1.229(8) .
O10 C49 1.267(8) .
O11 C49 1.232(10) .
O12 C54 1.230(8) .
O12 Zn2 1.962(5) 2_474
O13 C54 1.218(8) .
N1 C3 1.315(7) .
N1 C1 1.353(10) .
N1 C1B 1.361(11) .
N2 C3 1.303(8) .
N2 C2 1.392(10) .
N2 C2B 1.399(11) .
N2 C4 1.417(7) .
N3 C16 1.358(8) .
N3 C18 1.361(7) .
N3 C13 1.434(6) .
N4 C18 1.313(7) .
N4 C17 1.366(8) .
N4 Zn4 1.994(5) 1_554
N5 C21 1.321(7) .
N5 C19 1.370(8) .
N6 C21 1.324(7) .
N6 C20 1.377(7) .
N6 C22 1.436(6) .
N7 C34 1.351(7) .
N7 C36 1.369(8) .
N7 C31 1.438(7) .
N8 C34 1.317(7) .
N8 C35 1.370(9) .
N8 Zn4 2.005(5) 2_665
N9 C57 1.330(7) .
N9 C55 1.368(9) .
N10 C57 1.335(7) .
N10 C56 1.377(8) .
N10 C58 1.431(6) .
N11 C72 1.335(7) .
N11 C70 1.370(8) .
N11 C67 1.438(6) .
N12 C72 1.299(7) .
N12 C71 1.362(8) .
N12 Zn2 2.026(4) 2_473
N13 C74 1.304(7) .
N13 C73 1.362(8) .
N14 C74 1.339(7) .
N14 C75 1.363(8) .
N14 C76 1.443(6) .
N15 C88 1.341(7) .
N15 C90 1.379(7) .
N15 C85 1.438(6) .
N16 C88 1.327(7) .
N16 C89 1.372(8) .
C1 C2 1.336(12) .
C1 H1 0.9300 .
C2 H2 0.9300 .
C1B C2B 1.338(12) .
C1B H1B 0.9300 .
C2B H2B 0.9300 .
C3 H3 0.9300 .
C4 C9 1.376(8) .
C4 C5 1.393(8) .
C5 C6 1.380(8) .
C5 H5 0.9300 .
C6 C7 1.385(8) .
C6 H6 0.9300 .
C7 C8 1.365(8) .
C7 C10 1.472(7) .
C8 C9 1.381(8) .
C8 H8 0.9300 .
C9 H9 0.9300 .
C10 C15 1.388(8) .
C10 C11 1.395(8) .
C11 C12 1.386(7) .
C11 H11 0.9300 .
C12 C13 1.369(8) .
C12 H12 0.9300 .
C13 C14 1.395(8) .
C14 C15 1.375(8) .
C14 H14 0.9300 .
C15 H15 0.9300 .
C16 C17 1.336(9) .
C16 H16 0.9300 .
C17 H17 0.9300 .
C18 H18 0.9300 .
C19 C20 1.335(8) .
C19 H19 0.9300 .
C20 H20 0.9300 .
C21 H21 0.9300 .
C22 C27 1.382(8) .
C22 C23 1.383(7) .
C23 C24 1.387(8) .
C23 H23 0.9300 .
C24 C25 1.379(8) .
C24 H24 0.9300 .
C25 C26 1.390(7) .
C25 C28 1.484(7) .
C26 C27 1.391(7) .
C26 H26 0.9300 .
C27 H27 0.9300 .
C28 C33 1.373(8) .
C28 C29 1.397(8) .
C29 C30 1.374(8) .
C29 H29 0.9300 .
C30 C31 1.358(8) .
C30 H30 0.9300 .
C31 C32 1.371(8) .
C32 C33 1.378(8) .
C32 H32 0.9300 .
C33 H33 0.9300 .
C34 H34 0.9300 .
C35 C36 1.357(9) .
C35 H35 0.9300 .
C36 H36 0.9300 .
C37 C38 1.458(10) .
C38 C39 1.375(10) .
C39 C40 1.426(11) .
C39 H39 0.9300 .
C40 C41 1.393(10) .
C40 H40 0.9300 .
C41 C42 1.483(10) .
C43 C44 1.499(8) .
C44 C45 1.341(8) .
C45 C46 1.408(9) .
C45 H45 0.9300 .
C46 C47 1.368(9) .
C46 H46 0.9300 .
C47 C48 1.487(9) .
C49 C50 1.486(10) .
C50 C51 1.361(11) .
C51 C52 1.382(10) .
C51 H51 0.9300 .
C52 C53 1.382(10) .
C52 H52 0.9300 .
C53 C54 1.534(9) .
C55 C56 1.342(8) .
C55 H55 0.9300 .
C56 H56 0.9300 .
C57 H57 0.9300 .
C58 C63 1.382(8) .
C58 C59 1.392(8) .
C59 C60 1.405(8) .
C59 H59 0.9300 .
C60 C61 1.365(8) .
C60 H60 0.9300 .
C61 C62 1.389(8) .
C61 C64 1.501(7) .
C62 C63 1.371(7) .
C62 H62 0.9300 .
C63 H63 0.9300 .
C64 C65 1.382(8) .
C64 C69 1.401(8) .
C65 C66 1.386(8) .
C65 H65 0.9300 .
C66 C67 1.357(8) .
C66 H66 0.9300 .
C67 C68 1.375(8) .
C68 C69 1.386(7) .
C68 H68 0.9300 .
C69 H69 0.9300 .
C70 C71 1.334(9) .
C70 H70 0.9300 .
C71 H71 0.9300 .
C72 H72 0.9300 .
C73 C75 1.316(9) .
C73 H73 0.9300 .
C74 H74 0.9300 .
C75 H75 0.9300 .
C76 C77 1.368(8) .
C76 C81 1.381(8) .
C77 C78 1.377(8) .
C77 H77 0.9300 .
C78 C79 1.372(8) .
C78 H78 0.9300 .
C79 C80 1.381(8) .
C79 C82 1.478(7) .
C80 C81 1.398(8) .
C80 H80 0.9300 .
C81 H81 0.9300 .
C82 C83 1.387(8) .
C82 C87 1.404(8) .
C83 C84 1.392(7) .
C83 H83 0.9300 .
C84 C85 1.370(7) .
C84 H84 0.9300 .
C85 C86 1.361(8) .
C86 C87 1.386(7) .
C86 H86 0.9300 .
C87 H87 0.9300 .
C88 H88 0.9300 .
C89 C90 1.346(9) .
C89 H89 0.9300 .
C90 H90 0.9300 .
O14 H14A 0.8199 .
O14 H14B 0.8200 .
O15 H15A 0.8201 .
O15 H15B 0.8200 .
O16 H16A 0.8202 .
O16 H16B 0.8199 .
O19 C91 1.371(9) .
O19 H19A 0.8101 .
C91 H91A 0.9600 .
C91 H91B 0.9600 .
C91 H91C 0.9600 .
O19' C91' 1.401(10) .
O19' H19B 0.7736 .
C91' H91D 0.9600 .
C91' H91E 0.9600 .
C91' H91F 0.9600 .
